data_2017176
loop_
_publ_author_name
'Telzhensky, Marina'
'Kaftory, Menahem'

_publ_section_title
;
 Structural effects on the solid-state photodimerization of 2-pyridone
 derivatives in inclusion compounds
;
_journal_coeditor_code FG3097
_journal_issue 7
_journal_name_full 'Acta Crystallographica Section C'
_journal_page_first o314
_journal_page_last o320
_journal_paper_doi 10.1107/S010827010901751X
_journal_volume 65
_journal_year 2009
_chemical_formula_iupac 'C30 H22 O2, 2C6 H7 N O'
_chemical_formula_moiety 'C30 H22 O2, 2(C6 H7 N O)'
_chemical_formula_sum 'C42 H36 N2 O4'
_chemical_formula_weight 632.73
_chemical_name_systematic
;1,1,6,6-tetraphenyl-2,4-hexdiyne-1,6-diol--1-methyl-2-(1<i>H</i>)-pyridone
 (1/2)
;
_space_group_IT_number 2
_symmetry_cell_setting triclinic
_symmetry_space_group_name_Hall '-P 1'
_symmetry_space_group_name_H-M 'P -1'
_atom_sites_solution_hydrogens geom
_atom_sites_solution_primary direct
_atom_sites_solution_secondary difmap
_audit_creation_method SHELXL-97
_cell_angle_alpha 77.32(2)
_cell_angle_beta 89.46(2)
_cell_angle_gamma 76.57(3)
_cell_formula_units_Z 1
_cell_length_a 7.3050(10)
_cell_length_b 9.369(2)
_cell_length_c 13.292(3)
_cell_measurement_reflns_used 8783
_cell_measurement_temperature 293(2)
_cell_measurement_theta_max 25.86
_cell_measurement_theta_min 1.57
_cell_volume 862.4(3)
_computing_cell_refinement 'DENZO HKL2000 (Otwinowski & Minor, 1997)'
_computing_data_collection 'Collect (Nonius, 2006)'
_computing_data_reduction 'DENZO HKL2000 (Otwinowski & Minor, 1997)'
_computing_molecular_graphics 'Ortep-3 for Windows (Farrugia, 1999)'
_computing_structure_refinement 'SHELXL97 (Sheldrick, 2008)'
_computing_structure_solution 'SHELXS97 (Sheldrick, 2008)'
_diffrn_ambient_temperature 293(2)
_diffrn_measured_fraction_theta_full 0.980
_diffrn_measured_fraction_theta_max 0.980
_diffrn_measurement_device_type 'Nonius KappaCCD'
_diffrn_measurement_method 'phi- and omega-scans'
_diffrn_radiation_monochromator graphite
_diffrn_radiation_source 'fine-focus sealed tube'
_diffrn_radiation_type MoK\a
_diffrn_radiation_wavelength 0.71073
_diffrn_reflns_av_R_equivalents 0.027
_diffrn_reflns_av_sigmaI/netI 0.0335
_diffrn_reflns_limit_h_max 8
_diffrn_reflns_limit_h_min 0
_diffrn_reflns_limit_k_max 11
_diffrn_reflns_limit_k_min -10
_diffrn_reflns_limit_l_max 16
_diffrn_reflns_limit_l_min -15
_diffrn_reflns_number 8783
_diffrn_reflns_theta_full 25.86
_diffrn_reflns_theta_max 25.86
_diffrn_reflns_theta_min 1.57
_diffrn_standards_number 0
_exptl_absorpt_coefficient_mu 0.078
_exptl_absorpt_correction_type none
_exptl_crystal_colour clourless
_exptl_crystal_density_diffrn 1.218
_exptl_crystal_density_method 'not measured'
_exptl_crystal_description block
_exptl_crystal_F_000 334
_exptl_crystal_size_max 0.30
_exptl_crystal_size_mid 0.20
_exptl_crystal_size_min 0.10
_refine_diff_density_max 0.156
_refine_diff_density_min -0.147
_refine_ls_extinction_coef 0.207(16)
_refine_ls_extinction_expression Fc^*^=kFc[1+0.001xFc^2^\l^3^/sin(2\q)]^-1/4^
_refine_ls_extinction_method SHELXL97
_refine_ls_goodness_of_fit_ref 0.978
_refine_ls_hydrogen_treatment mixed
_refine_ls_matrix_type full
_refine_ls_number_parameters 220
_refine_ls_number_reflns 3182
_refine_ls_number_restraints 0
_refine_ls_restrained_S_all 0.978
_refine_ls_R_factor_all 0.0611
_refine_ls_R_factor_gt 0.0423
_refine_ls_shift/su_max 0.016
_refine_ls_shift/su_mean 0.000
_refine_ls_structure_factor_coef Fsqd
_refine_ls_weighting_details 'calc w=1/[\s^2^(Fo^2^)+(0.0823P)^2^+0.1172P] where P=(Fo^2^+2Fc^2^)/3'
_refine_ls_weighting_scheme calc
_refine_ls_wR_factor_gt 0.1212
_refine_ls_wR_factor_ref 0.1349
_reflns_number_gt 2398
_reflns_number_total 3182
_reflns_threshold_expression >2sigma(I)
_cod_data_source_file fg3097.cif
_cod_data_source_block II-b
_cod_depositor_comments
;
The following automatic conversions were performed:
'_symmetry_cell_setting' value 'Triclinic' changed to 'triclinic'
according to '/home/saulius/struct/CIF-dictionaries/cif_core.dic'
dictionary named 'cif_core.dic' version 2.4.1 from 2010-06-29.

Automatic conversion script
Id: cif_fix_enum 1527 2010-12-29 10:47:43Z saulius 

The following automatic conversions were performed:

'_symmetry_cell_setting' value 'Triclinic' changed to 'triclinic'
according to /home/saulius/struct/CIF-dictionaries/cif_core.dic
dictionary named 'cif_core.dic' version 2.4.1 from 2010-06-29.

Automatic conversion script
Id: cif_fix_values 1715 2011-07-08 13:25:40Z adriana 
;
_cod_original_sg_symbol_H-M P-1
_cod_database_code 2017176
_cod_database_fobs_code 2017176

loop_
_symmetry_equiv_pos_as_xyz
'x, y, z'
'-x, -y, -z'

loop_
_atom_site_type_symbol
_atom_site_label
_atom_site_fract_x
_atom_site_fract_y
_atom_site_fract_z
_atom_site_U_iso_or_equiv
_atom_site_adp_type
_atom_site_calc_flag
_atom_site_refinement_flags
_atom_site_occupancy
_atom_site_disorder_assembly
_atom_site_disorder_group
O O1 0.72411(14) 0.31208(12) 0.73995(8) 0.0458(3) Uani d . 1 . .
H H101 0.7383 0.2467 0.7065 0.079(7) Uiso calc R 1 . .
O O2 0.7501(2) 0.11080(15) 0.62033(10) 0.0747(4) Uani d . 1 . .
N N1 0.72456(19) 0.04472(16) 0.46798(11) 0.0546(4) Uani d . 1 . .
C C1 0.9785(2) 0.47211(17) 0.54999(11) 0.0443(4) Uani d . 1 . .
C C2 0.9418(2) 0.42336(17) 0.63672(10) 0.0428(4) Uani d . 1 . .
C C3 0.8938(2) 0.36020(16) 0.74321(10) 0.0363(4) Uani d . 1 . .
C C4 0.8595(2) 0.48128(17) 0.80710(10) 0.0410(4) Uani d . 1 . .
C C5 0.9291(3) 0.6085(2) 0.77981(14) 0.0602(5) Uani d . 1 . .
H H5 0.9951 0.6240 0.7197 0.072 Uiso calc R 1 . .
C C6 0.9024(3) 0.7135(2) 0.84048(18) 0.0796(6) Uani d . 1 . .
H H6 0.9480 0.7998 0.8202 0.095 Uiso calc R 1 . .
C C7 0.8093(3) 0.6910(3) 0.92987(18) 0.0760(6) Uani d . 1 . .
H H7 0.7936 0.7608 0.9713 0.091 Uiso calc R 1 . .
C C8 0.7394(3) 0.5655(3) 0.95835(14) 0.0740(6) Uani d . 1 . .
H H8 0.6756 0.5503 1.0192 0.089 Uiso calc R 1 . .
C C9 0.7629(3) 0.4599(2) 0.89711(12) 0.0579(5) Uani d . 1 . .
H H9 0.7137 0.3752 0.9167 0.070 Uiso calc R 1 . .
C C10 1.05939(19) 0.22999(16) 0.79430(9) 0.0354(3) Uani d . 1 . .
C C11 1.0265(2) 0.09593(17) 0.85050(11) 0.0447(4) Uani d . 1 . .
H H11 0.9041 0.0831 0.8555 0.054 Uiso calc R 1 . .
C C12 1.1750(3) -0.01938(19) 0.89941(13) 0.0555(5) Uani d . 1 . .
H H12 1.1512 -0.1087 0.9373 0.067 Uiso calc R 1 . .
C C13 1.3565(2) -0.0026(2) 0.89226(13) 0.0578(5) Uani d . 1 . .
H H13 1.4558 -0.0805 0.9244 0.069 Uiso calc R 1 . .
C C14 1.3906(2) 0.1303(2) 0.83720(14) 0.0623(5) Uani d . 1 . .
H H14 1.5133 0.1428 0.8328 0.075 Uiso calc R 1 . .
C C15 1.2431(2) 0.2456(2) 0.78835(12) 0.0515(4) Uani d . 1 . .
H H15 1.2679 0.3348 0.7510 0.062 Uiso calc R 1 . .
C C16 0.7005(2) 0.1523(2) 0.52692(13) 0.0519(4) Uani d . 1 . .
C C17 0.6240(3) 0.3025(2) 0.47230(16) 0.0648(5) Uani d . 1 . .
H H17 0.6052 0.3793 0.5081 0.078 Uiso calc R 1 . .
C C18 0.5777(3) 0.3381(2) 0.37015(16) 0.0710(6) Uani d . 1 . .
H H18 0.5273 0.4378 0.3369 0.085 Uiso calc R 1 . .
C C19 0.6052(4) 0.2259(3) 0.31494(17) 0.0831(7) Uani d . 1 . .
H H19 0.5740 0.2492 0.2446 0.100 Uiso calc R 1 . .
C C20 0.6780(3) 0.0826(3) 0.36508(15) 0.0728(6) Uani d . 1 . .
H H20 0.6970 0.0071 0.3282 0.087 Uiso calc R 1 . .
C C21 0.8020(3) -0.1124(2) 0.52008(18) 0.0745(6) Uani d . 1 . .
H H21A 0.9204 -0.1212 0.5545 0.112 Uiso calc R 1 . .
H H21B 0.8208 -0.1740 0.4701 0.112 Uiso calc R 1 . .
H H21C 0.7157 -0.1453 0.5698 0.112 Uiso calc R 1 . .

loop_
_atom_site_aniso_label
_atom_site_aniso_U_11
_atom_site_aniso_U_22
_atom_site_aniso_U_33
_atom_site_aniso_U_12
_atom_site_aniso_U_13
_atom_site_aniso_U_23
O1 0.0457(6) 0.0496(7) 0.0444(6) -0.0141(5) -0.0007(4) -0.0120(5)
O2 0.1014(11) 0.0638(9) 0.0615(9) -0.0169(8) -0.0126(7) -0.0213(7)
N1 0.0515(8) 0.0506(9) 0.0670(9) -0.0102(6) 0.0052(6) -0.0265(7)
C1 0.0636(10) 0.0373(8) 0.0310(7) -0.0114(7) 0.0023(6) -0.0063(6)
C2 0.0590(9) 0.0370(8) 0.0317(8) -0.0100(7) 0.0020(6) -0.0077(6)
C3 0.0451(8) 0.0365(8) 0.0278(7) -0.0123(6) 0.0037(5) -0.0056(6)
C4 0.0468(8) 0.0408(9) 0.0322(7) -0.0026(6) -0.0038(6) -0.0094(6)
C5 0.0793(12) 0.0525(11) 0.0566(10) -0.0234(9) 0.0055(9) -0.0203(8)
C6 0.1010(17) 0.0639(14) 0.0867(15) -0.0223(12) -0.0045(13) -0.0406(12)
C7 0.0730(13) 0.0749(15) 0.0828(15) 0.0098(11) -0.0186(11) -0.0510(12)
C8 0.0701(13) 0.0974(17) 0.0495(11) 0.0085(11) 0.0046(9) -0.0361(11)
C9 0.0651(11) 0.0627(11) 0.0424(9) -0.0036(9) 0.0087(8) -0.0165(8)
C10 0.0441(8) 0.0392(8) 0.0250(6) -0.0112(6) 0.0052(5) -0.0102(6)
C11 0.0481(9) 0.0419(9) 0.0428(8) -0.0130(7) 0.0008(6) -0.0041(7)
C12 0.0701(12) 0.0411(9) 0.0497(9) -0.0089(8) -0.0075(8) -0.0023(7)
C13 0.0544(10) 0.0590(11) 0.0519(10) 0.0068(8) -0.0118(8) -0.0161(8)
C14 0.0415(9) 0.0829(14) 0.0619(11) -0.0127(9) 0.0005(8) -0.0169(10)
C15 0.0505(9) 0.0579(10) 0.0476(9) -0.0212(8) 0.0065(7) -0.0064(8)
C16 0.0510(9) 0.0521(10) 0.0588(10) -0.0139(8) -0.0012(7) -0.0234(8)
C17 0.0665(12) 0.0497(11) 0.0795(13) -0.0056(9) -0.0115(10) -0.0253(10)
C18 0.0672(12) 0.0603(12) 0.0793(14) -0.0095(10) -0.0110(10) -0.0077(11)
C19 0.0960(16) 0.0921(18) 0.0599(12) -0.0164(13) -0.0069(11) -0.0198(12)
C20 0.0850(14) 0.0788(15) 0.0631(12) -0.0136(12) 0.0048(10) -0.0397(11)
C21 0.0712(13) 0.0487(11) 0.1050(16) -0.0083(9) 0.0065(11) -0.0267(11)

loop_
_atom_type_symbol
_atom_type_description
_atom_type_scat_dispersion_real
_atom_type_scat_dispersion_imag
_atom_type_scat_source
C C 0.0033 0.0016 'International Tables Vol C Tables 4.2.6.8 and 6.1.1.4'
H H 0.0000 0.0000 'International Tables Vol C Tables 4.2.6.8 and 6.1.1.4'
O O 0.0106 0.0060 'International Tables Vol C Tables 4.2.6.8 and 6.1.1.4'
N N 0.0061 0.0033 'International Tables Vol C Tables 4.2.6.8 and 6.1.1.4'

loop_
_geom_angle_atom_site_label_1
_geom_angle_atom_site_label_2
_geom_angle_atom_site_label_3
_geom_angle_site_symmetry_1
_geom_angle_site_symmetry_3
_geom_angle
_geom_angle_publ_flag
C3 O1 H101 . . 109.5 ?
C20 N1 C16 . . 121.67(16) ?
C20 N1 C21 . . 120.56(16) ?
C16 N1 C21 . . 117.78(16) ?
C2 C1 C1 . 2_766 179.7(3) ?
C1 C2 C3 . . 178.47(16) ?
O1 C3 C2 . . 109.36(11) ?
O1 C3 C4 . . 107.16(11) ?
C2 C3 C4 . . 110.50(12) ?
O1 C3 C10 . . 111.97(12) ?
C2 C3 C10 . . 108.85(12) ?
C4 C3 C10 . . 109.00(11) ?
C5 C4 C9 . . 118.65(15) ?
C5 C4 C3 . . 121.89(14) ?
C9 C4 C3 . . 119.41(14) ?
C4 C5 C6 . . 120.95(18) ?
C4 C5 H5 . . 119.5 ?
C6 C5 H5 . . 119.5 ?
C7 C6 C5 . . 120.2(2) ?
C7 C6 H6 . . 119.9 ?
C5 C6 H6 . . 119.9 ?
C6 C7 C8 . . 119.69(18) ?
C6 C7 H7 . . 120.2 ?
C8 C7 H7 . . 120.2 ?
C7 C8 C9 . . 120.65(19) ?
C7 C8 H8 . . 119.7 ?
C9 C8 H8 . . 119.7 ?
C4 C9 C8 . . 119.81(19) ?
C4 C9 H9 . . 120.1 ?
C8 C9 H9 . . 120.1 ?
C15 C10 C11 . . 118.33(14) ?
C15 C10 C3 . . 121.14(13) ?
C11 C10 C3 . . 120.49(13) ?
C10 C11 C12 . . 120.49(15) ?
C10 C11 H11 . . 119.8 ?
C12 C11 H11 . . 119.8 ?
C13 C12 C11 . . 120.48(16) ?
C13 C12 H12 . . 119.8 ?
C11 C12 H12 . . 119.8 ?
C12 C13 C14 . . 119.51(16) ?
C12 C13 H13 . . 120.2 ?
C14 C13 H13 . . 120.2 ?
C13 C14 C15 . . 120.24(16) ?
C13 C14 H14 . . 119.9 ?
C15 C14 H14 . . 119.9 ?
C14 C15 C10 . . 120.94(16) ?
C14 C15 H15 . . 119.5 ?
C10 C15 H15 . . 119.5 ?
O2 C16 N1 . . 118.57(16) ?
O2 C16 C17 . . 126.20(16) ?
N1 C16 C17 . . 115.22(16) ?
C18 C17 C16 . . 122.36(18) ?
C18 C17 H17 . . 118.8 ?
C16 C17 H17 . . 118.8 ?
C17 C18 C19 . . 120.0(2) ?
C17 C18 H18 . . 120.0 ?
C19 C18 H18 . . 120.0 ?
C20 C19 C18 . . 118.7(2) ?
C20 C19 H19 . . 120.6 ?
C18 C19 H19 . . 120.6 ?
C19 C20 N1 . . 122.06(18) ?
C19 C20 H20 . . 119.0 ?
N1 C20 H20 . . 119.0 ?
N1 C21 H21A . . 109.5 ?
N1 C21 H21B . . 109.5 ?
H21A C21 H21B . . 109.5 ?
N1 C21 H21C . . 109.5 ?
H21A C21 H21C . . 109.5 ?
H21B C21 H21C . . 109.5 ?

loop_
_geom_bond_atom_site_label_1
_geom_bond_atom_site_label_2
_geom_bond_site_symmetry_2
_geom_bond_distance
_geom_bond_publ_flag
O1 C3 . 1.4179(18) ?
O1 H101 . 0.8200 ?
O2 C16 . 1.247(2) ?
N1 C20 . 1.361(2) ?
N1 C16 . 1.386(2) ?
N1 C21 . 1.463(3) ?
C1 C2 . 1.196(2) ?
C1 C1 2_766 1.379(3) ?
C2 C3 . 1.482(2) ?
C3 C4 . 1.535(2) ?
C3 C10 . 1.542(2) ?
C4 C5 . 1.379(2) ?
C4 C9 . 1.384(2) ?
C5 C6 . 1.383(3) ?
C5 H5 . 0.9300 ?
C6 C7 . 1.364(3) ?
C6 H6 . 0.9300 ?
C7 C8 . 1.367(3) ?
C7 H7 . 0.9300 ?
C8 C9 . 1.394(3) ?
C8 H8 . 0.9300 ?
C9 H9 . 0.9300 ?
C10 C15 . 1.383(2) ?
C10 C11 . 1.385(2) ?
C11 C12 . 1.388(2) ?
C11 H11 . 0.9300 ?
C12 C13 . 1.371(3) ?
C12 H12 . 0.9300 ?
C13 C14 . 1.374(3) ?
C13 H13 . 0.9300 ?
C14 C15 . 1.383(3) ?
C14 H14 . 0.9300 ?
C15 H15 . 0.9300 ?
C16 C17 . 1.419(3) ?
C17 C18 . 1.352(3) ?
C17 H17 . 0.9300 ?
C18 C19 . 1.386(3) ?
C18 H18 . 0.9300 ?
C19 C20 . 1.346(3) ?
C19 H19 . 0.9300 ?
C20 H20 . 0.9300 ?
C21 H21A . 0.9600 ?
C21 H21B . 0.9600 ?
C21 H21C . 0.9600 ?
